data_4089521
loop_
_publ_author_name
'Chandrasekhar, Vadapalli'
'Metre, Ramesh K.'
'Biswas, Sourav'

_publ_section_title
;
 Stabilizing the [RSn(\m2-O)SnR] Motif through Intramolecular
 N\\rightarrow Sn Coordination. Synthesis and Characterization of
 [(RSn)2(\m2-O)(\m2-FcCOO)2(\h-FcCOO)2]&#x00B7;THF and
 {(RSn)2(\m2-O)[(t-BuO)2PO2]2Cl2}&#x00B7;THF&#x00B7;2H2O (R =
 2-(Phenylazo)phenyl)
;
_journal_issue 11
_journal_name_full Organometallics
_journal_page_first 3419
_journal_paper_doi 10.1021/om400346b
_journal_volume 32
_journal_year 2013
_chemical_formula_moiety 'C12 H9 Cl3 N2 Sn'
_chemical_formula_sum 'C12 H9 Cl3 N2 Sn'
_chemical_formula_weight 406.27
_space_group_IT_number 2
_space_group_name_Hall '-P 1'
_space_group_name_H-M_alt 'P -1'
_symmetry_cell_setting triclinic
_symmetry_space_group_name_H-M 'P -1'
_atom_sites_solution_hydrogens geom
_atom_sites_solution_primary direct
_atom_sites_solution_secondary difmap
_audit_creation_method SHELXL-97
_cell_angle_alpha 106.694(2)
_cell_angle_beta 102.640(3)
_cell_angle_gamma 101.147(3)
_cell_formula_units_Z 2
_cell_length_a 7.0592(11)
_cell_length_b 9.4325(15)
_cell_length_c 11.7653(19)
_cell_measurement_reflns_used 2565
_cell_measurement_temperature 100(2)
_cell_measurement_theta_max 28.31
_cell_measurement_theta_min 2.45
_cell_volume 704.16(19)
_computing_cell_refinement 'Bruker SMART'
_computing_data_collection 'Bruker SMART'
_computing_data_reduction 'Bruker SAINT'
_computing_molecular_graphics 'Bruker SHELXTL'
_computing_publication_material 'Bruker SHELXTL'
_computing_structure_refinement 'Bruker SHELXTL'
_computing_structure_solution 'Bruker SHELXTL'
_diffrn_ambient_temperature 100(2)
_diffrn_measured_fraction_theta_full 0.982
_diffrn_measured_fraction_theta_max 0.982
_diffrn_measurement_device_type 'CCD area detector'
_diffrn_measurement_method 'phi and omega scans'
_diffrn_radiation_monochromator graphite
_diffrn_radiation_source 'fine-focus sealed tube'
_diffrn_radiation_type MoK\a
_diffrn_radiation_wavelength 0.71073
_diffrn_reflns_av_R_equivalents 0.0202
_diffrn_reflns_av_sigmaI/netI 0.0367
_diffrn_reflns_limit_h_max 8
_diffrn_reflns_limit_h_min -7
_diffrn_reflns_limit_k_max 10
_diffrn_reflns_limit_k_min -11
_diffrn_reflns_limit_l_max 13
_diffrn_reflns_limit_l_min -14
_diffrn_reflns_number 3845
_diffrn_reflns_theta_full 25.50
_diffrn_reflns_theta_max 25.50
_diffrn_reflns_theta_min 1.89
_exptl_absorpt_coefficient_mu 2.365
_exptl_absorpt_correction_T_max 1
_exptl_absorpt_correction_T_min 0.792086
_exptl_absorpt_correction_type empirical
_exptl_absorpt_process_details sadabs
_exptl_crystal_colour color
_exptl_crystal_density_diffrn 1.916
_exptl_crystal_density_method 'not measured'
_exptl_crystal_description block
_exptl_crystal_F_000 392.0
_exptl_crystal_size_max 0.18
_exptl_crystal_size_mid 0.16
_exptl_crystal_size_min 0.16
_refine_diff_density_max 0.682
_refine_diff_density_min -0.573
_refine_diff_density_rms 0.114
_refine_ls_extinction_method none
_refine_ls_goodness_of_fit_ref 1.041
_refine_ls_hydrogen_treatment constr
_refine_ls_matrix_type full
_refine_ls_number_parameters 163
_refine_ls_number_reflns 2577
_refine_ls_number_restraints 0
_refine_ls_restrained_S_all 1.041
_refine_ls_R_factor_all 0.0311
_refine_ls_R_factor_gt 0.0289
_refine_ls_shift/su_max 0.001
_refine_ls_shift/su_mean 0.000
_refine_ls_structure_factor_coef Fsqd
_refine_ls_weighting_details 'calc w=1/[\s^2^(Fo^2^)+(0.0453P)^2^+0.5230P] where P=(Fo^2^+2Fc^2^)/3'
_refine_ls_weighting_scheme calc
_refine_ls_wR_factor_gt 0.0757
_refine_ls_wR_factor_ref 0.0785
_reflns_number_gt 2391
_reflns_number_total 2577
_reflns_threshold_expression >2sigma(I)
_cod_data_source_file om400346b_si_002.cif
_cod_data_source_block 1
_cod_depositor_comments
;
The following automatic conversions were performed:

data item '_symmetry_cell_setting' value 'Triclinic' was changed to
'triclinic' in accordance with the
/home/saulius/struct/COD-crude-data/automatic-downloads/DataCite-retrospective/ACS/depositions/lib/dictionaries/cif_core.dic
dictionary named 'cif_core.dic' version 2.4.2 last updated on
2011-04-26.

Automatic conversion script
Id: cif_fix_values 6909 2019-04-08 15:41:33Z antanas 
;
_cod_original_sg_symbol_H-M P-1
_cod_original_formula_sum ' C12 H9 Cl3 N2 Sn'
_cod_database_code 4089521

loop_
_symmetry_equiv_pos_as_xyz
'x, y, z'
'-x, -y, -z'

loop_
_atom_site_label
_atom_site_type_symbol
_atom_site_fract_x
_atom_site_fract_y
_atom_site_fract_z
_atom_site_U_iso_or_equiv
_atom_site_adp_type
_atom_site_occupancy
_atom_site_symmetry_multiplicity
_atom_site_calc_flag
_atom_site_refinement_flags
Sn1 Sn 0.79157(4) 0.66272(3) 0.26388(2) 0.01737(11) Uani 1 1 d .
Cl3 Cl 1.09136(14) 0.82361(10) 0.40918(8) 0.0229(2) Uani 1 1 d .
Cl2 Cl 0.52629(14) 0.77207(11) 0.27949(9) 0.0256(2) Uani 1 1 d .
Cl1 Cl 0.85246(17) 0.73120(11) 0.09267(9) 0.0295(2) Uani 1 1 d .
N1 N 0.7500(4) 0.5608(3) 0.4291(3) 0.0156(6) Uani 1 1 d .
C1 C 0.7499(5) 0.6343(4) 0.5534(3) 0.0169(7) Uani 1 1 d .
N2 N 0.7478(4) 0.4208(3) 0.4014(3) 0.0179(6) Uani 1 1 d .
C7 C 0.7442(5) 0.3468(4) 0.2766(3) 0.0160(7) Uani 1 1 d .
C5 C 0.7527(6) 0.6342(4) 0.7574(3) 0.0207(8) Uani 1 1 d .
H5 H 0.7513 0.5829 0.8140 0.025 Uiso 1 1 calc R
C2 C 0.7543(6) 0.7887(4) 0.5893(3) 0.0203(8) Uani 1 1 d .
H2 H 0.7542 0.8402 0.5327 0.024 Uiso 1 1 calc R
C6 C 0.7483(5) 0.5558(4) 0.6374(3) 0.0189(7) Uani 1 1 d .
H6 H 0.7443 0.4520 0.6131 0.023 Uiso 1 1 calc R
C3 C 0.7588(6) 0.8660(4) 0.7096(3) 0.0227(8) Uani 1 1 d .
H3 H 0.7615 0.9695 0.7340 0.027 Uiso 1 1 calc R
C10 C 0.7267(6) 0.1857(5) 0.0361(4) 0.0249(8) Uani 1 1 d .
H10 H 0.7176 0.1306 -0.0453 0.030 Uiso 1 1 calc R
C11 C 0.7240(6) 0.1107(5) 0.1216(4) 0.0245(8) Uani 1 1 d .
H11 H 0.7164 0.0064 0.0976 0.029 Uiso 1 1 calc R
C12 C 0.7325(6) 0.1899(4) 0.2425(4) 0.0216(8) Uani 1 1 d .
H12 H 0.7304 0.1397 0.2998 0.026 Uiso 1 1 calc R
C9 C 0.7429(6) 0.3430(4) 0.0710(3) 0.0235(8) Uani 1 1 d .
H9 H 0.7474 0.3930 0.0137 0.028 Uiso 1 1 calc R
C8 C 0.7522(5) 0.4245(4) 0.1920(3) 0.0171(7) Uani 1 1 d .
C4 C 0.7592(5) 0.7889(5) 0.7938(3) 0.0219(8) Uani 1 1 d .
H4 H 0.7639 0.8412 0.8749 0.026 Uiso 1 1 calc R

loop_
_atom_site_aniso_label
_atom_site_aniso_U_11
_atom_site_aniso_U_22
_atom_site_aniso_U_33
_atom_site_aniso_U_23
_atom_site_aniso_U_13
_atom_site_aniso_U_12
Sn1 0.02291(17) 0.01618(16) 0.01631(16) 0.00729(11) 0.00764(11) 0.00791(11)
Cl3 0.0237(5) 0.0192(5) 0.0246(5) 0.0076(4) 0.0073(4) 0.0032(4)
Cl2 0.0288(5) 0.0289(5) 0.0264(5) 0.0131(4) 0.0099(4) 0.0163(4)
Cl1 0.0499(6) 0.0266(5) 0.0212(5) 0.0141(4) 0.0173(4) 0.0145(4)
N1 0.0155(15) 0.0176(16) 0.0141(14) 0.0066(12) 0.0047(11) 0.0030(12)
C1 0.0152(17) 0.0210(19) 0.0142(17) 0.0054(14) 0.0051(13) 0.0043(14)
N2 0.0182(15) 0.0177(16) 0.0191(15) 0.0083(12) 0.0049(12) 0.0051(12)
C7 0.0112(16) 0.0195(18) 0.0159(16) 0.0051(14) 0.0021(13) 0.0042(14)
C5 0.0212(18) 0.027(2) 0.0186(18) 0.0116(16) 0.0092(15) 0.0065(15)
C2 0.0247(19) 0.0219(19) 0.0194(18) 0.0105(15) 0.0099(15) 0.0090(16)
C6 0.0152(17) 0.0190(18) 0.0224(18) 0.0068(15) 0.0061(14) 0.0042(14)
C3 0.030(2) 0.0188(19) 0.0210(19) 0.0053(15) 0.0102(16) 0.0090(16)
C10 0.025(2) 0.027(2) 0.0196(19) 0.0026(16) 0.0057(15) 0.0086(17)
C11 0.0209(19) 0.022(2) 0.026(2) 0.0026(16) 0.0052(16) 0.0058(16)
C12 0.0187(18) 0.0203(19) 0.029(2) 0.0124(16) 0.0090(15) 0.0059(15)
C9 0.027(2) 0.024(2) 0.0184(19) 0.0044(16) 0.0057(15) 0.0092(16)
C8 0.0181(18) 0.0138(17) 0.0195(18) 0.0053(14) 0.0061(14) 0.0046(14)
C4 0.0192(19) 0.032(2) 0.0147(17) 0.0078(16) 0.0060(14) 0.0062(16)

loop_
_atom_type_symbol
_atom_type_description
_atom_type_scat_dispersion_real
_atom_type_scat_dispersion_imag
_atom_type_scat_source
C C 0.0033 0.0016 'International Tables Vol C Tables 4.2.6.8 and 6.1.1.4'
H H 0.0000 0.0000 'International Tables Vol C Tables 4.2.6.8 and 6.1.1.4'
N N 0.0061 0.0033 'International Tables Vol C Tables 4.2.6.8 and 6.1.1.4'
Cl Cl 0.1484 0.1585 'International Tables Vol C Tables 4.2.6.8 and 6.1.1.4'
Sn Sn -0.6537 1.4246 'International Tables Vol C Tables 4.2.6.8 and 6.1.1.4'

loop_
_geom_angle_atom_site_label_1
_geom_angle_atom_site_label_2
_geom_angle_atom_site_label_3
_geom_angle
C8 Sn1 Cl3 120.53(10)
C8 Sn1 Cl2 123.31(10)
Cl3 Sn1 Cl2 110.95(4)
C8 Sn1 Cl1 99.58(10)
Cl3 Sn1 Cl1 96.34(4)
Cl2 Sn1 Cl1 96.65(3)
C8 Sn1 N1 73.00(12)
Cl3 Sn1 N1 84.38(7)
Cl2 Sn1 N1 90.92(7)
Cl1 Sn1 N1 171.56(7)
N2 N1 C1 115.2(3)
N2 N1 Sn1 112.7(2)
C1 N1 Sn1 131.7(2)
C2 C1 C6 120.5(3)
C2 C1 N1 117.7(3)
C6 C1 N1 121.9(3)
N1 N2 C7 115.1(3)
C12 C7 C8 121.2(3)
C12 C7 N2 116.0(3)
C8 C7 N2 122.9(3)
C6 C5 C4 120.4(3)
C3 C2 C1 119.9(3)
C5 C6 C1 119.1(3)
C2 C3 C4 119.9(4)
C11 C10 C9 120.6(3)
C12 C11 C10 120.6(4)
C11 C12 C7 118.7(3)
C8 C9 C10 119.6(3)
C9 C8 C7 119.3(3)
C9 C8 Sn1 125.0(3)
C7 C8 Sn1 115.6(3)
C5 C4 C3 120.2(3)

loop_
_geom_bond_atom_site_label_1
_geom_bond_atom_site_label_2
_geom_bond_distance
Sn1 C8 2.099(3)
Sn1 Cl3 2.3213(10)
Sn1 Cl2 2.3223(10)
Sn1 Cl1 2.3830(10)
Sn1 N1 2.451(3)
N1 N2 1.262(4)
N1 C1 1.426(4)
C1 C2 1.388(5)
C1 C6 1.396(5)
N2 C7 1.425(4)
C7 C12 1.398(5)
C7 C8 1.400(5)
C5 C6 1.383(5)
C5 C4 1.386(5)
C2 C3 1.384(5)
C3 C4 1.387(5)
C10 C11 1.388(6)
C10 C9 1.396(6)
C11 C12 1.385(5)
C9 C8 1.390(5)
